data_7002843
loop_
_publ_author_name
'Takemura, Yukie'
'Nakajima, Takayuki'
'Tanase, Tomoaki'

_publ_section_title
;
 Interconversion between ladder-type octanuclear and linear
 tetranuclear copper(i) complexes supported by tetraphosphine ligands
;
_journal_issue 46
_journal_name_full 'Dalton Transactions'
_journal_page_first 10231
_journal_page_last 10243
_journal_paper_doi 10.1039/b909252h
_journal_year 2009
_chemical_formula_moiety 'C99 H96 Cl2 Cu4 F6 I3 N2 P9 '
_chemical_formula_sum 'C99 H96 Cl2 Cu4 F6 I3 N2 P9'
_chemical_formula_weight 2412.42
_space_group_IT_number 11
_symmetry_cell_setting monoclinic
_symmetry_Int_Tables_number 11
_symmetry_space_group_name_Hall '-P 2yb'
_symmetry_space_group_name_H-M 'P 1 21/m 1'
_cell_angle_alpha 90.0000
_cell_angle_beta 105.2216(10)
_cell_angle_gamma 90.0000
_cell_formula_units_Z 2
_cell_length_a 13.0832(4)
_cell_length_b 30.7184(7)
_cell_length_c 14.8956(4)
_cell_measurement_reflns_used 11007
_cell_measurement_temperature 153(2)
_cell_measurement_theta_max 27.5
_cell_measurement_theta_min 3.0
_cell_volume 5776.4(3)
_computing_cell_refinement CrystalClear
_computing_data_collection CrystalClear
_computing_data_reduction CrystalStructure
_computing_molecular_graphics ORTEP-II
_computing_publication_material 'CrystalStructure 3.8'
_computing_structure_refinement SHELXL
_computing_structure_solution SIR92
_diffrn_ambient_temperature 153(2)
_diffrn_detector_area_resol_mean 7.31
_diffrn_measured_fraction_theta_full 0.990
_diffrn_measured_fraction_theta_max 0.990
_diffrn_measurement_device_type 'Rigaku Mercury'
_diffrn_measurement_method \w
_diffrn_radiation_type 'Mo K\a'
_diffrn_radiation_wavelength 0.71070
_diffrn_reflns_av_R_equivalents 0.024
_diffrn_reflns_limit_h_max 16
_diffrn_reflns_limit_h_min 0
_diffrn_reflns_limit_k_max 39
_diffrn_reflns_limit_k_min 0
_diffrn_reflns_limit_l_max 19
_diffrn_reflns_limit_l_min -19
_diffrn_reflns_number 53143
_diffrn_reflns_theta_full 27.50
_diffrn_reflns_theta_max 27.48
_diffrn_reflns_theta_min 3.00
_exptl_absorpt_coefficient_mu 1.749
_exptl_absorpt_correction_T_max 0.705
_exptl_absorpt_correction_T_min 0.598
_exptl_absorpt_correction_type multi-scan
_exptl_absorpt_process_details 'Jacobson, R. (1998) Private communication'
_exptl_crystal_colour colorless
_exptl_crystal_density_diffrn 1.387
_exptl_crystal_density_method 'not measured'
_exptl_crystal_description block
_exptl_crystal_F_000 2404.00
_exptl_crystal_size_max 0.30
_exptl_crystal_size_mid 0.30
_exptl_crystal_size_min 0.20
_platon_squeeze_details
;
;
_refine_diff_density_max 2.85
_refine_diff_density_min -0.98
_refine_ls_extinction_coef none
_refine_ls_extinction_method none
_refine_ls_goodness_of_fit_ref 0.985
_refine_ls_hydrogen_treatment refall
_refine_ls_number_parameters 587
_refine_ls_number_reflns 13351
_refine_ls_R_factor_gt 0.0460
_refine_ls_shift/su_max 0.0110
_refine_ls_structure_factor_coef Fsqd
_refine_ls_weighting_details 'w = 1/[\s^2^(Fo^2^)+(0.1261P)^2^+29.5004P] where P=(Fo^2^+2Fc^2^)/3'
_refine_ls_weighting_scheme calc
_refine_ls_wR_factor_ref 0.1400
_reflns_number_gt 10726
_reflns_number_total 13351
_reflns_threshold_expression F^2^>2.0\s(F^2^)
_cod_data_source_file b909252h.txt
_cod_data_source_block '_compound8b-revised'
_cod_original_formula_sum 'C99 H96 Cl2 Cu4 F6 I3 N2 P9 '
_cod_database_code 7002843

loop_
_symmetry_equiv_pos_site_id
_symmetry_equiv_pos_as_xyz
1 +X,+Y,+Z
2 -X,1/2+Y,-Z
3 -X,-Y,-Z
4 +X,1/2-Y,+Z

loop_
_atom_site_label
_atom_site_type_symbol
_atom_site_fract_x
_atom_site_fract_y
_atom_site_fract_z
_atom_site_U_iso_or_equiv
_atom_site_adp_type
_atom_site_occupancy
_atom_site_symmetry_multiplicity
_atom_site_calc_flag
_atom_site_refinement_flags
_atom_site_disorder_assembly
_atom_site_disorder_group
I(1) I 0.13045(2) 0.113070(7) 0.427410(16) 0.03448(7) Uani 1.00 1 d . . .
I(2) I 0.11454(3) 0.2500 0.47928(2) 0.02919(8) Uani 1.00 2 d S . .
Cu(1) Cu 0.16770(3) 0.081370(13) 0.27233(3) 0.02733(10) Uani 1.00 1 d . . .
Cu(2) Cu 0.14868(3) 0.192700(13) 0.35594(3) 0.02511(10) Uani 1.00 1 d . . .
Cl(1) Cl 0.4040(5) 0.04089(16) 0.7279(3) 0.1315(19) Uani 0.50 1 d P . .
Cl(2) Cl 0.2510(5) 0.1158(2) 0.7257(3) 0.158(2) Uani 0.50 1 d P . .
P(1) P 0.33064(7) 0.10438(3) 0.26679(6) 0.02665(16) Uani 1.00 1 d . . .
P(2) P 0.31596(6) 0.19849(3) 0.34576(6) 0.02331(15) Uani 1.00 1 d . . .
P(3) P 0.03853(7) 0.10503(3) 0.14832(6) 0.02540(16) Uani 1.00 1 d . . .
P(4) P 0.01550(6) 0.19847(2) 0.22707(6) 0.02181(15) Uani 1.00 1 d . . .
P(5) P -0.1922(2) 0.2500 -0.12019(13) 0.0705(6) Uani 1.00 2 d S . .
F(1) F -0.1188(6) 0.2866(2) -0.0717(4) 0.164(2) Uani 1.00 1 d . . .
F(2) F -0.2456(8) 0.2500 -0.0348(4) 0.124(2) Uani 1.00 2 d S . .
F(3) F -0.1482(8) 0.2500 -0.2060(4) 0.135(3) Uani 1.00 2 d S . .
F(4) F -0.2723(5) 0.2866(2) -0.1659(4) 0.151(2) Uani 1.00 1 d . . .
N(1) N 0.1553(2) -0.01787(10) 0.2992(2) 0.0326(6) Uani 1.00 1 d . . .
C(1) C 0.1632(3) 0.01902(12) 0.2885(2) 0.0331(7) Uani 1.00 1 d . . .
C(2) C 0.3531(2) 0.16299(11) 0.2592(2) 0.0284(6) Uani 1.00 1 d . . .
C(3) C 0.3523(4) 0.2500 0.2976(3) 0.0270(8) Uani 1.00 2 d S . .
C(4) C 0.0239(2) 0.16381(10) 0.1282(2) 0.0258(6) Uani 1.00 1 d . . .
C(5) C 0.0105(4) 0.2500 0.1633(3) 0.0239(8) Uani 1.00 2 d S . .
C(11) C 0.1400(2) -0.06116(11) 0.3188(2) 0.0307(6) Uani 1.00 1 d . . .
C(12) C 0.1810(3) -0.09401(12) 0.2731(2) 0.0323(7) Uani 1.00 1 d . . .
C(13) C 0.1618(3) -0.13670(11) 0.2946(2) 0.0346(7) Uani 1.00 1 d . . .
C(14) C 0.1070(3) -0.14680(12) 0.3587(3) 0.0391(8) Uani 1.00 1 d . . .
C(15) C 0.0681(4) -0.11317(13) 0.4037(3) 0.0503(11) Uani 1.00 1 d . . .
C(16) C 0.0851(3) -0.07002(12) 0.3843(3) 0.0458(10) Uani 1.00 1 d . . .
C(17) C 0.2393(4) -0.08302(16) 0.2025(3) 0.0567(12) Uani 1.00 1 d . . .
C(18) C 0.0860(4) -0.19353(14) 0.3816(3) 0.0550(11) Uani 1.00 1 d . . .
C(19) C 0.0430(6) -0.03359(17) 0.4315(5) 0.090(2) Uani 1.00 1 d . . .
C(101) C 0.3623(2) 0.08311(12) 0.1632(2) 0.0336(7) Uani 1.00 1 d . . .
C(102) C 0.3595(4) 0.10701(17) 0.0852(3) 0.0526(11) Uani 1.00 1 d . . .
C(103) C 0.3724(4) 0.0873(2) 0.0034(3) 0.0621(13) Uani 1.00 1 d . . .
C(104) C 0.3916(4) 0.0437(2) 0.0017(4) 0.0614(14) Uani 1.00 1 d . . .
C(105) C 0.3961(4) 0.01880(18) 0.0809(4) 0.0591(13) Uani 1.00 1 d . . .
C(106) C 0.3802(3) 0.03826(15) 0.1603(3) 0.0478(10) Uani 1.00 1 d . . .
C(107) C 0.4441(3) 0.08583(12) 0.3583(2) 0.0379(8) Uani 1.00 1 d . . .
C(108) C 0.4290(4) 0.0701(2) 0.4404(3) 0.0617(13) Uani 1.00 1 d . . .
C(109) C 0.5169(6) 0.0570(3) 0.5116(4) 0.097(2) Uani 1.00 1 d . . .
C(110) C 0.6158(5) 0.0588(2) 0.5014(4) 0.084(2) Uani 1.00 1 d . . .
C(111) C 0.6319(4) 0.0745(2) 0.4198(5) 0.078(2) Uani 1.00 1 d . . .
C(112) C 0.5460(3) 0.08776(16) 0.3468(3) 0.0543(11) Uani 1.00 1 d . . .
C(113) C 0.4205(2) 0.19136(11) 0.4533(2) 0.0314(7) Uani 1.00 1 d . . .
C(114) C 0.3893(3) 0.18777(19) 0.5360(3) 0.0513(11) Uani 1.00 1 d . . .
C(115) C 0.4657(5) 0.1841(2) 0.6208(3) 0.0757(17) Uani 1.00 1 d . . .
C(116) C 0.5714(4) 0.1831(2) 0.6220(3) 0.0705(16) Uani 1.00 1 d . . .
C(117) C 0.6009(3) 0.1853(2) 0.5421(4) 0.0738(17) Uani 1.00 1 d . . .
C(118) C 0.5256(3) 0.1905(2) 0.4575(3) 0.0556(12) Uani 1.00 1 d . . .
C(119) C 0.0595(2) 0.08555(11) 0.0385(2) 0.0289(6) Uani 1.00 1 d . . .
C(120) C 0.0970(3) 0.04351(13) 0.0358(2) 0.0378(8) Uani 1.00 1 d . . .
C(121) C 0.1163(3) 0.02695(14) -0.0447(3) 0.0459(9) Uani 1.00 1 d . . .
C(122) C 0.0994(3) 0.05209(15) -0.1233(3) 0.0441(9) Uani 1.00 1 d . . .
C(123) C 0.0625(3) 0.09419(15) -0.1227(2) 0.0425(8) Uani 1.00 1 d . . .
C(124) C 0.0415(3) 0.11088(12) -0.0432(2) 0.0371(8) Uani 1.00 1 d . . .
C(125) C -0.0974(2) 0.08786(11) 0.1424(2) 0.0348(7) Uani 1.00 1 d . . .
C(126) C -0.1172(3) 0.06794(15) 0.2181(3) 0.0500(10) Uani 1.00 1 d . . .
C(127) C -0.2223(4) 0.0545(2) 0.2150(5) 0.0709(16) Uani 1.00 1 d . . .
C(128) C -0.3020(3) 0.0623(2) 0.1369(5) 0.0736(18) Uani 1.00 1 d . . .
C(129) C -0.2819(3) 0.08211(17) 0.0613(4) 0.0618(14) Uani 1.00 1 d . . .
C(130) C -0.1796(3) 0.09480(14) 0.0616(3) 0.0464(9) Uani 1.00 1 d . . .
C(131) C -0.1198(2) 0.19145(10) 0.2358(2) 0.0285(6) Uani 1.00 1 d . . .
C(132) C -0.1354(3) 0.18384(17) 0.3230(3) 0.0468(10) Uani 1.00 1 d . . .
C(133) C -0.2394(4) 0.1794(2) 0.3321(3) 0.0703(16) Uani 1.00 1 d . . .
C(134) C -0.3240(3) 0.1830(2) 0.2551(4) 0.0642(14) Uani 1.00 1 d . . .
C(135) C -0.3090(3) 0.18946(17) 0.1690(3) 0.0519(11) Uani 1.00 1 d . . .
C(136) C -0.2064(3) 0.19353(14) 0.1585(3) 0.0399(8) Uani 1.00 1 d . . .
C(201) C 0.3270(10) 0.0819(5) 0.6695(7) 0.077(3) Uani 0.50 1 d P . .
H(1) H 0.1886 -0.1600 0.2646 0.041 Uiso 1.00 1 c R . .
H(2) H 0.0306 -0.1200 0.4489 0.060 Uiso 1.00 1 c R . .
H(3) H 0.2624 -0.1088 0.1783 0.069 Uiso 1.00 1 c R . .
H(4) H 0.1964 -0.0665 0.1531 0.069 Uiso 1.00 1 c R . .
H(5) H 0.3015 -0.0660 0.2313 0.069 Uiso 1.00 1 c R . .
H(6) H 0.0120 -0.1985 0.3679 0.067 Uiso 1.00 1 c R . .
H(7) H 0.1170 -0.2127 0.3466 0.067 Uiso 1.00 1 c R . .
H(8) H 0.1167 -0.1987 0.4466 0.067 Uiso 1.00 1 c R . .
H(9) H 0.0977 -0.0155 0.4639 0.107 Uiso 1.00 1 c R . .
H(10) H -0.0072 -0.0167 0.3855 0.107 Uiso 1.00 1 c R . .
H(11) H 0.0055 -0.0453 0.4736 0.107 Uiso 1.00 1 c R . .
H(12) H 0.3485 0.1378 0.0862 0.064 Uiso 1.00 1 c R . .
H(13) H 0.3690 0.1047 -0.0504 0.075 Uiso 1.00 1 c R . .
H(14) H 0.4008 0.0299 -0.0541 0.073 Uiso 1.00 1 c R . .
H(15) H 0.4113 -0.0117 0.0808 0.072 Uiso 1.00 1 c R . .
H(16) H 0.3811 0.0210 0.2140 0.060 Uiso 1.00 1 c R . .
H(17) H 0.3594 0.0675 0.4479 0.074 Uiso 1.00 1 c R . .
H(18) H 0.5058 0.0463 0.5688 0.115 Uiso 1.00 1 c R . .
H(19) H 0.6756 0.0518 0.5510 0.105 Uiso 1.00 1 c R . .
H(20) H 0.7028 0.0760 0.4107 0.089 Uiso 1.00 1 c R . .
H(21) H 0.5569 0.0984 0.2889 0.064 Uiso 1.00 1 c R . .
H(22) H 0.3157 0.1893 0.5350 0.061 Uiso 1.00 1 c R . .
H(23) H 0.4452 0.1796 0.6767 0.091 Uiso 1.00 1 c R . .
H(24) H 0.6234 0.1822 0.6803 0.083 Uiso 1.00 1 c R . .
H(25) H 0.6744 0.1830 0.5432 0.089 Uiso 1.00 1 c R . .
H(26) H 0.5480 0.1927 0.4020 0.067 Uiso 1.00 1 c R . .
H(27) H 0.1104 0.0258 0.0903 0.046 Uiso 1.00 1 c R . .
H(28) H 0.1391 -0.0026 -0.0451 0.055 Uiso 1.00 1 c R . .
H(29) H 0.1136 0.0404 -0.1785 0.053 Uiso 1.00 1 c R . .
H(30) H 0.0524 0.1122 -0.1770 0.051 Uiso 1.00 1 c R . .
H(31) H 0.0124 0.1395 -0.0437 0.045 Uiso 1.00 1 c R . .
H(32) H -0.0613 0.0635 0.2740 0.062 Uiso 1.00 1 c R . .
H(33) H -0.2375 0.0401 0.2666 0.084 Uiso 1.00 1 c R . .
H(34) H -0.3719 0.0527 0.1366 0.085 Uiso 1.00 1 c R . .
H(35) H -0.3393 0.0870 0.0081 0.076 Uiso 1.00 1 c R . .
H(36) H -0.1661 0.1078 0.0073 0.057 Uiso 1.00 1 c R . .
H(37) H -0.0758 0.1814 0.3760 0.056 Uiso 1.00 1 c R . .
H(38) H -0.2499 0.1741 0.3927 0.083 Uiso 1.00 1 c R . .
H(39) H -0.3942 0.1798 0.2613 0.075 Uiso 1.00 1 c R . .
H(40) H -0.3681 0.1909 0.1150 0.062 Uiso 1.00 1 c R . .
H(41) H -0.1959 0.1981 0.0981 0.048 Uiso 1.00 1 c R . .
H(42) H 0.4270 0.1671 0.2651 0.035 Uiso 1.00 1 c R . .
H(43) H 0.3144 0.1724 0.1989 0.035 Uiso 1.00 1 c R . .
H(44) H 0.0836 0.1734 0.1078 0.032 Uiso 1.00 1 c R . .
H(45) H -0.0387 0.1683 0.0795 0.032 Uiso 1.00 1 c R . .
H(46) H 0.4251 0.2500 0.2984 0.033 Uiso 1.00 2 c R . .
H(47) H 0.3108 0.2500 0.2345 0.033 Uiso 1.00 2 c R . .
H(48) H 0.0726 0.2500 0.1420 0.029 Uiso 1.00 2 c R . .
H(49) H -0.0500 0.2500 0.1106 0.029 Uiso 1.00 2 c R . .
H(50) H 0.3772 0.1007 0.6502 0.092 Uiso 0.50 1 c R . .
H(51) H 0.2816 0.0696 0.6155 0.092 Uiso 0.50 1 c R . .

loop_
_atom_site_aniso_label
_atom_site_aniso_U_11
_atom_site_aniso_U_22
_atom_site_aniso_U_33
_atom_site_aniso_U_12
_atom_site_aniso_U_13
_atom_site_aniso_U_23
I(1) 0.05037(16) 0.02464(13) 0.03443(13) 0.00101(9) 0.02176(11) 0.00423(8)
I(2) 0.03697(18) 0.02551(15) 0.02853(16) 0.0000 0.01468(12) 0.0000
Cu(1) 0.0311(2) 0.01895(19) 0.0333(2) -0.00006(15) 0.01071(17) 0.00151(15)
Cu(2) 0.0251(2) 0.0248(2) 0.0263(2) 0.00026(14) 0.00848(15) 0.00163(14)
Cl(1) 0.216(5) 0.096(3) 0.091(2) 0.006(3) 0.055(3) 0.047(2)
Cl(2) 0.136(4) 0.274(9) 0.082(2) 0.024(4) 0.061(3) 0.009(3)
P(1) 0.0269(4) 0.0207(3) 0.0331(4) 0.0018(3) 0.0091(3) -0.0023(3)
P(2) 0.0236(3) 0.0194(3) 0.0272(3) 0.0014(2) 0.0072(3) -0.0001(2)
P(3) 0.0267(4) 0.0185(3) 0.0312(4) -0.0007(2) 0.0081(3) -0.0024(3)
P(4) 0.0234(3) 0.0172(3) 0.0258(3) -0.0003(2) 0.0083(2) 0.0002(2)
P(5) 0.1210(19) 0.0506(10) 0.0325(8) 0.0000 0.0070(9) 0.0000
F(1) 0.229(7) 0.120(4) 0.140(4) -0.074(4) 0.041(4) -0.061(3)
F(2) 0.243(9) 0.081(3) 0.063(3) 0.0000 0.068(4) 0.0000
F(3) 0.234(9) 0.124(5) 0.065(3) 0.0000 0.072(4) 0.0000
F(4) 0.176(5) 0.166(5) 0.120(4) 0.091(4) 0.054(3) 0.075(3)
N(1) 0.0387(16) 0.0224(14) 0.0372(15) -0.0008(11) 0.0107(12) 0.0025(11)
C(1) 0.0383(18) 0.0256(16) 0.0377(17) 0.0010(13) 0.0143(14) 0.0010(13)
C(2) 0.0301(16) 0.0244(15) 0.0335(16) -0.0011(12) 0.0136(13) -0.0037(12)
C(3) 0.028(2) 0.020(2) 0.035(2) 0.0000 0.0121(18) 0.0000
C(4) 0.0293(15) 0.0205(14) 0.0278(14) -0.0006(11) 0.0078(12) -0.0019(11)
C(5) 0.029(2) 0.0185(19) 0.026(2) 0.0000 0.0107(16) 0.0000
C(11) 0.0355(17) 0.0199(15) 0.0371(17) -0.0007(12) 0.0105(14) -0.0004(12)
C(12) 0.0387(18) 0.0252(16) 0.0348(17) 0.0004(13) 0.0127(14) 0.0002(13)
C(13) 0.0380(18) 0.0221(16) 0.0440(19) 0.0002(13) 0.0115(15) -0.0036(13)
C(14) 0.048(2) 0.0219(16) 0.049(2) -0.0020(14) 0.0139(17) 0.0029(14)
C(15) 0.078(3) 0.0270(19) 0.060(2) -0.0065(18) 0.043(2) -0.0015(17)
C(16) 0.067(2) 0.0222(17) 0.062(2) -0.0041(17) 0.042(2) -0.0062(16)
C(17) 0.083(3) 0.043(2) 0.060(2) -0.006(2) 0.047(2) -0.005(2)
C(18) 0.074(3) 0.0236(18) 0.070(3) -0.0087(19) 0.025(2) 0.0058(18)
C(19) 0.149(6) 0.037(2) 0.126(5) -0.000(3) 0.112(5) -0.013(3)
C(101) 0.0273(16) 0.0308(17) 0.0444(19) -0.0020(13) 0.0124(14) -0.0131(14)
C(102) 0.069(3) 0.048(2) 0.046(2) -0.001(2) 0.026(2) -0.0095(19)
C(103) 0.068(3) 0.072(3) 0.056(2) 0.003(2) 0.034(2) -0.014(2)
C(104) 0.050(2) 0.070(3) 0.069(3) -0.007(2) 0.025(2) -0.039(2)
C(105) 0.051(2) 0.054(2) 0.077(3) 0.000(2) 0.025(2) -0.037(2)
C(106) 0.041(2) 0.040(2) 0.063(2) 0.0039(17) 0.0153(19) -0.0151(19)
C(107) 0.0371(19) 0.0268(17) 0.045(2) 0.0078(14) 0.0020(15) -0.0044(14)
C(108) 0.061(3) 0.072(3) 0.048(2) 0.027(2) 0.007(2) 0.014(2)
C(109) 0.102(5) 0.123(6) 0.051(3) 0.046(4) -0.005(3) 0.019(3)
C(110) 0.065(3) 0.103(5) 0.067(3) 0.038(3) -0.014(2) -0.005(3)
C(111) 0.040(2) 0.071(3) 0.107(5) 0.013(2) -0.009(2) -0.026(3)
C(112) 0.036(2) 0.047(2) 0.074(3) 0.0037(18) 0.002(2) -0.009(2)
C(113) 0.0315(17) 0.0248(15) 0.0350(17) 0.0050(12) 0.0035(13) -0.0004(12)
C(114) 0.040(2) 0.076(3) 0.035(2) 0.013(2) 0.0053(17) 0.008(2)
C(115) 0.065(3) 0.117(5) 0.038(2) 0.015(3) 0.000(2) 0.008(2)
C(116) 0.063(3) 0.090(4) 0.043(2) 0.014(2) -0.014(2) 0.007(2)
C(117) 0.031(2) 0.117(5) 0.063(3) 0.011(2) -0.007(2) 0.004(3)
C(118) 0.037(2) 0.086(3) 0.043(2) 0.003(2) 0.0075(17) 0.002(2)
C(119) 0.0270(15) 0.0250(15) 0.0351(16) -0.0014(12) 0.0093(12) -0.0067(12)
C(120) 0.042(2) 0.0289(17) 0.0427(19) 0.0028(15) 0.0116(16) -0.0060(15)
C(121) 0.052(2) 0.037(2) 0.050(2) 0.0057(17) 0.0160(19) -0.0156(18)
C(122) 0.040(2) 0.049(2) 0.045(2) 0.0016(17) 0.0135(16) -0.0184(18)
C(123) 0.046(2) 0.049(2) 0.0320(18) 0.0050(18) 0.0102(16) -0.0062(16)
C(124) 0.048(2) 0.0326(18) 0.0297(17) 0.0069(15) 0.0083(15) -0.0022(13)
C(125) 0.0333(17) 0.0225(15) 0.051(2) -0.0030(13) 0.0157(15) -0.0119(14)
C(126) 0.048(2) 0.043(2) 0.068(2) -0.0152(19) 0.031(2) -0.011(2)
C(127) 0.062(3) 0.065(3) 0.101(4) -0.027(2) 0.049(3) -0.022(3)
C(128) 0.033(2) 0.066(3) 0.127(5) -0.022(2) 0.032(2) -0.043(3)
C(129) 0.036(2) 0.051(2) 0.094(4) -0.010(2) 0.009(2) -0.027(2)
C(130) 0.039(2) 0.033(2) 0.063(2) -0.0029(16) 0.0060(18) -0.0111(18)
C(131) 0.0291(16) 0.0203(14) 0.0387(17) -0.0014(11) 0.0135(13) -0.0008(12)
C(132) 0.039(2) 0.066(2) 0.040(2) -0.0143(19) 0.0197(17) -0.0085(19)
C(133) 0.052(2) 0.111(5) 0.059(2) -0.022(3) 0.034(2) -0.013(3)
C(134) 0.028(2) 0.086(3) 0.086(3) -0.014(2) 0.028(2) -0.016(3)
C(135) 0.0233(18) 0.057(2) 0.073(3) -0.0048(17) 0.0077(18) 0.003(2)
C(136) 0.0307(18) 0.041(2) 0.048(2) -0.0026(15) 0.0089(15) 0.0068(16)
C(201) 0.072(7) 0.118(11) 0.043(5) 0.007(7) 0.019(5) -0.010(6)

loop_
_atom_type_symbol
_atom_type_description
_atom_type_scat_dispersion_real
_atom_type_scat_dispersion_imag
_atom_type_scat_source
C C 0.003 0.002
;
International Tables for Crystallography
(1992, Vol. C, Tables 4.2.6.8 and 6.1.1.4)
;
H H 0.000 0.000
;
International Tables for Crystallography
(1992, Vol. C, Table 6.1.1.4)
;
Cl Cl 0.148 0.159
;
International Tables for Crystallography
(1992, Vol. C, Tables 4.2.6.8 and 6.1.1.4)
;
Cu Cu 0.320 1.265
;
International Tables for Crystallography
(1992, Vol. C, Tables 4.2.6.8 and 6.1.1.4)
;
F F 0.017 0.010
;
International Tables for Crystallography
(1992, Vol. C, Tables 4.2.6.8 and 6.1.1.4)
;
I I -0.474 1.812
;
International Tables for Crystallography
(1992, Vol. C, Tables 4.2.6.8 and 6.1.1.4)
;
N N 0.006 0.003
;
International Tables for Crystallography
(1992, Vol. C, Tables 4.2.6.8 and 6.1.1.4)
;
P P 0.102 0.094
;
International Tables for Crystallography
(1992, Vol. C, Tables 4.2.6.8 and 6.1.1.4)
;

loop_
_geom_angle_atom_site_label_1
_geom_angle_atom_site_label_2
_geom_angle_atom_site_label_3
_geom_angle
_geom_angle_publ_flag
_geom_angle_site_symmetry_1
_geom_angle_site_symmetry_2
_geom_angle_site_symmetry_3
Cu(1) I(1) Cu(2) 86.227(15) yes . . .
Cu(2) I(2) Cu(2) 82.660(16) yes . . 4_555
I(1) Cu(1) P(1) 107.76(2) yes . . .
I(1) Cu(1) P(3) 108.75(2) yes . . .
I(1) Cu(1) C(1) 103.63(12) yes . . .
P(1) Cu(1) P(3) 112.12(3) yes . . .
P(1) Cu(1) C(1) 111.89(12) yes . . .
P(3) Cu(1) C(1) 112.20(10) yes . . .
I(1) Cu(2) I(2) 106.143(17) yes . . .
I(1) Cu(2) P(2) 106.70(2) yes . . .
I(1) Cu(2) P(4) 106.29(2) yes . . .
I(2) Cu(2) P(2) 109.74(2) yes . . .
I(2) Cu(2) P(4) 107.80(2) yes . . .
P(2) Cu(2) P(4) 119.39(3) yes . . .
Cu(1) P(1) C(2) 118.42(12) yes . . .
Cu(1) P(1) C(101) 110.13(11) yes . . .
Cu(1) P(1) C(107) 117.64(14) yes . . .
C(2) P(1) C(101) 102.95(17) yes . . .
C(2) P(1) C(107) 103.96(15) yes . . .
C(101) P(1) C(107) 101.53(18) yes . . .
Cu(2) P(2) C(2) 116.15(11) yes . . .
Cu(2) P(2) C(3) 116.69(15) yes . . .
Cu(2) P(2) C(113) 116.81(13) yes . . .
C(2) P(2) C(3) 95.31(18) yes . . .
C(2) P(2) C(113) 105.54(16) yes . . .
C(3) P(2) C(113) 103.49(17) yes . . .
Cu(1) P(3) C(4) 118.16(9) yes . . .
Cu(1) P(3) C(119) 111.64(11) yes . . .
Cu(1) P(3) C(125) 116.87(12) yes . . .
C(4) P(3) C(119) 102.09(15) yes . . .
C(4) P(3) C(125) 102.56(15) yes . . .
C(119) P(3) C(125) 103.53(17) yes . . .
Cu(2) P(4) C(4) 116.33(10) yes . . .
Cu(2) P(4) C(5) 115.21(13) yes . . .
Cu(2) P(4) C(131) 118.82(11) yes . . .
C(4) P(4) C(5) 94.92(16) yes . . .
C(4) P(4) C(131) 104.60(15) yes . . .
C(5) P(4) C(131) 103.63(19) yes . . .
F(1) P(5) F(1) 94.4(3) yes . . 4_555
F(1) P(5) F(2) 88.6(3) yes . . .
F(1) P(5) F(3) 93.9(3) yes . . .
F(1) P(5) F(4) 86.8(3) yes . . .
F(1) P(5) F(4) 176.3(4) yes . . 4_555
F(1) P(5) F(2) 88.6(3) yes 4_555 . .
F(1) P(5) F(3) 93.9(3) yes 4_555 . .
F(1) P(5) F(4) 176.3(4) yes 4_555 . .
F(1) P(5) F(4) 86.8(3) yes 4_555 . 4_555
F(2) P(5) F(3) 176.4(4) yes . . .
F(2) P(5) F(4) 87.9(3) yes . . .
F(2) P(5) F(4) 87.9(3) yes . . 4_555
F(3) P(5) F(4) 89.5(3) yes . . .
F(3) P(5) F(4) 89.5(3) yes . . 4_555
F(4) P(5) F(4) 91.8(3) yes . . 4_555
C(1) N(1) C(11) 174.0(4) yes . . .
Cu(1) C(1) N(1) 176.3(3) yes . . .
P(1) C(2) P(2) 117.4(2) yes . . .
P(2) C(3) P(2) 117.6(2) yes . . 4_555
P(3) C(4) P(4) 117.62(18) yes . . .
P(4) C(5) P(4) 118.9(2) yes . . 4_555
N(1) C(11) C(12) 119.5(3) yes . . .
N(1) C(11) C(16) 117.9(3) yes . . .
C(12) C(11) C(16) 122.5(3) yes . . .
C(11) C(12) C(13) 116.9(3) yes . . .
C(11) C(12) C(17) 120.8(3) yes . . .
C(13) C(12) C(17) 122.2(3) yes . . .
C(12) C(13) C(14) 122.2(3) yes . . .
C(13) C(14) C(15) 119.3(3) yes . . .
C(13) C(14) C(18) 122.0(4) yes . . .
C(15) C(14) C(18) 118.7(4) yes . . .
C(14) C(15) C(16) 120.5(5) yes . . .
C(11) C(16) C(15) 118.5(4) yes . . .
C(11) C(16) C(19) 120.4(4) yes . . .
C(15) C(16) C(19) 121.1(5) yes . . .
P(1) C(101) C(102) 124.5(3) yes . . .
P(1) C(101) C(106) 117.1(3) yes . . .
C(102) C(101) C(106) 118.1(4) yes . . .
C(101) C(102) C(103) 121.4(4) yes . . .
C(102) C(103) C(104) 120.2(5) yes . . .
C(103) C(104) C(105) 119.3(5) yes . . .
C(104) C(105) C(106) 120.2(5) yes . . .
C(101) C(106) C(105) 120.8(4) yes . . .
P(1) C(107) C(108) 119.8(3) yes . . .
P(1) C(107) C(112) 120.9(3) yes . . .
C(108) C(107) C(112) 119.3(4) yes . . .
C(107) C(108) C(109) 119.5(5) yes . . .
C(108) C(109) C(110) 121.7(6) yes . . .
C(109) C(110) C(111) 119.4(5) yes . . .
C(110) C(111) C(112) 120.6(5) yes . . .
C(107) C(112) C(111) 119.4(5) yes . . .
P(2) C(113) C(114) 117.2(2) yes . . .
P(2) C(113) C(118) 123.9(3) yes . . .
C(114) C(113) C(118) 118.9(3) yes . . .
C(113) C(114) C(115) 119.9(4) yes . . .
C(114) C(115) C(116) 119.4(5) yes . . .
C(115) C(116) C(117) 120.5(4) yes . . .
C(116) C(117) C(118) 120.6(5) yes . . .
C(113) C(118) C(117) 120.7(4) yes . . .
P(3) C(119) C(120) 117.9(2) yes . . .
P(3) C(119) C(124) 124.1(2) yes . . .
C(120) C(119) C(124) 118.0(3) yes . . .
C(119) C(120) C(121) 120.9(3) yes . . .
C(120) C(121) C(122) 120.5(4) yes . . .
C(121) C(122) C(123) 120.0(4) yes . . .
C(122) C(123) C(124) 120.1(3) yes . . .
C(119) C(124) C(123) 120.5(3) yes . . .
P(3) C(125) C(126) 118.7(2) yes . . .
P(3) C(125) C(130) 120.8(3) yes . . .
C(126) C(125) C(130) 120.5(3) yes . . .
C(125) C(126) C(127) 119.5(4) yes . . .
C(126) C(127) C(128) 119.6(6) yes . . .
C(127) C(128) C(129) 120.8(5) yes . . .
C(128) C(129) C(130) 121.0(4) yes . . .
C(125) C(130) C(129) 118.6(4) yes . . .
P(4) C(131) C(132) 118.2(2) yes . . .
P(4) C(131) C(136) 122.1(3) yes . . .
C(132) C(131) C(136) 119.7(3) yes . . .
C(131) C(132) C(133) 119.3(3) yes . . .
C(132) C(133) C(134) 119.9(5) yes . . .
C(133) C(134) C(135) 121.0(4) yes . . .
C(134) C(135) C(136) 119.8(3) yes . . .
C(131) C(136) C(135) 120.1(4) yes . . .
Cl(1) C(201) Cl(2) 121.2(7) yes . . .
P(1) C(2) H(42) 107.5 no . . .
P(1) C(2) H(43) 107.7 no . . .
P(2) C(2) H(42) 107.6 no . . .
P(2) C(2) H(43) 107.8 no . . .
H(42) C(2) H(43) 108.7 no . . .
P(2) C(3) H(46) 110.7 no . . .
P(2) C(3) H(47) 104.2 no . . .
P(2) C(3) H(46) 110.7 no 4_555 . .
P(2) C(3) H(47) 104.2 no 4_555 . .
H(46) C(3) H(47) 108.8 no . . .
P(3) C(4) H(44) 107.3 no . . .
P(3) C(4) H(45) 107.5 no . . .
P(4) C(4) H(44) 107.5 no . . .
P(4) C(4) H(45) 107.7 no . . .
H(44) C(4) H(45) 108.9 no . . .
P(4) C(5) H(48) 104.8 no . . .
P(4) C(5) H(49) 109.5 no . . .
P(4) C(5) H(48) 104.8 no 4_555 . .
P(4) C(5) H(49) 109.5 no 4_555 . .
H(48) C(5) H(49) 108.8 no . . .
C(12) C(13) H(1) 119.2 no . . .
C(14) C(13) H(1) 118.5 no . . .
C(14) C(15) H(2) 119.7 no . . .
C(16) C(15) H(2) 119.8 no . . .
C(12) C(17) H(3) 110.6 no . . .
C(12) C(17) H(4) 111.2 no . . .
C(12) C(17) H(5) 109.7 no . . .
H(3) C(17) H(4) 109.5 no . . .
H(3) C(17) H(5) 107.7 no . . .
H(4) C(17) H(5) 108.1 no . . .
C(14) C(18) H(6) 109.8 no . . .
C(14) C(18) H(7) 109.6 no . . .
C(14) C(18) H(8) 109.4 no . . .
H(6) C(18) H(7) 110.0 no . . .
H(6) C(18) H(8) 109.0 no . . .
H(7) C(18) H(8) 109.0 no . . .
C(16) C(19) H(9) 111.2 no . . .
C(16) C(19) H(10) 109.4 no . . .
C(16) C(19) H(11) 109.8 no . . .
H(9) C(19) H(10) 109.4 no . . .
H(9) C(19) H(11) 109.9 no . . .
H(10) C(19) H(11) 107.1 no . . .
C(101) C(102) H(12) 119.3 no . . .
C(103) C(102) H(12) 119.3 no . . .
C(102) C(103) H(13) 119.7 no . . .
C(104) C(103) H(13) 120.1 no . . .
C(103) C(104) H(14) 120.6 no . . .
C(105) C(104) H(14) 120.1 no . . .
C(104) C(105) H(15) 119.9 no . . .
C(106) C(105) H(15) 119.9 no . . .
C(101) C(106) H(16) 119.0 no . . .
C(105) C(106) H(16) 120.1 no . . .
C(107) C(108) H(17) 119.8 no . . .
C(109) C(108) H(17) 120.6 no . . .
C(108) C(109) H(18) 119.0 no . . .
C(110) C(109) H(18) 119.3 no . . .
C(109) C(110) H(19) 121.6 no . . .
C(111) C(110) H(19) 118.8 no . . .
C(110) C(111) H(20) 121.0 no . . .
C(112) C(111) H(20) 118.4 no . . .
C(107) C(112) H(21) 119.7 no . . .
C(111) C(112) H(21) 120.9 no . . .
C(113) C(114) H(22) 120.4 no . . .
C(115) C(114) H(22) 119.6 no . . .
C(114) C(115) H(23) 120.4 no . . .
C(116) C(115) H(23) 120.0 no . . .
C(115) C(116) H(24) 119.1 no . . .
C(117) C(116) H(24) 120.4 no . . .
C(116) C(117) H(25) 119.9 no . . .
C(118) C(117) H(25) 119.5 no . . .
C(113) C(118) H(26) 119.9 no . . .
C(117) C(118) H(26) 119.4 no . . .
C(119) C(120) H(27) 119.6 no . . .
C(121) C(120) H(27) 119.5 no . . .
C(120) C(121) H(28) 118.9 no . . .
C(122) C(121) H(28) 120.6 no . . .
C(121) C(122) H(29) 119.8 no . . .
C(123) C(122) H(29) 120.2 no . . .
C(122) C(123) H(30) 120.3 no . . .
C(124) C(123) H(30) 119.6 no . . .
C(119) C(124) H(31) 119.3 no . . .
C(123) C(124) H(31) 120.1 no . . .
C(125) C(126) H(32) 120.8 no . . .
C(127) C(126) H(32) 119.7 no . . .
C(126) C(127) H(33) 120.8 no . . .
C(128) C(127) H(33) 119.6 no . . .
C(127) C(128) H(34) 117.6 no . . .
C(129) C(128) H(34) 121.6 no . . .
C(128) C(129) H(35) 118.5 no . . .
C(130) C(129) H(35) 120.4 no . . .
C(125) C(130) H(36) 121.1 no . . .
C(129) C(130) H(36) 120.3 no . . .
C(131) C(132) H(37) 119.9 no . . .
C(133) C(132) H(37) 120.8 no . . .
C(132) C(133) H(38) 119.1 no . . .
C(134) C(133) H(38) 121.0 no . . .
C(133) C(134) H(39) 119.9 no . . .
C(135) C(134) H(39) 119.1 no . . .
C(134) C(135) H(40) 120.9 no . . .
C(136) C(135) H(40) 119.3 no . . .
C(131) C(136) H(41) 119.9 no . . .
C(135) C(136) H(41) 120.0 no . . .
Cl(1) C(201) H(50) 103.6 no . . .
Cl(1) C(201) H(51) 107.0 no . . .
Cl(2) C(201) H(50) 107.2 no . . .
Cl(2) C(201) H(51) 109.2 no . . .
H(50) C(201) H(51) 108.0 no . . .

loop_
_geom_bond_atom_site_label_1
_geom_bond_atom_site_label_2
_geom_bond_distance
_geom_bond_publ_flag
_geom_bond_site_symmetry_1
_geom_bond_site_symmetry_2
I(1) Cu(1) 2.6670(5) yes . .
I(1) Cu(2) 2.7031(4) yes . .
I(2) Cu(2) 2.6653(5) yes . .
I(2) Cu(2) 2.6653(5) yes . 4_555
Cu(1) P(1) 2.2679(10) yes . .
Cu(1) P(3) 2.2709(8) yes . .
Cu(1) C(1) 1.933(3) yes . .
Cu(2) P(2) 2.2402(9) yes . .
Cu(2) P(4) 2.2352(8) yes . .
Cl(1) C(201) 1.702(15) yes . .
Cl(2) C(201) 1.793(16) yes . .
P(1) C(2) 1.833(3) yes . .
P(1) C(101) 1.821(4) yes . .
P(1) C(107) 1.823(3) yes . .
P(2) C(2) 1.849(3) yes . .
P(2) C(3) 1.850(2) yes . .
P(2) C(113) 1.826(3) yes . .
P(3) C(4) 1.832(3) yes . .
P(3) C(119) 1.829(4) yes . .
P(3) C(125) 1.835(3) yes . .
P(4) C(4) 1.844(3) yes . .
P(4) C(5) 1.838(2) yes . .
P(4) C(131) 1.822(3) yes . .
P(5) F(1) 1.530(6) yes . .
P(5) F(1) 1.530(6) yes . 4_555
P(5) F(2) 1.604(8) yes . .
P(5) F(3) 1.533(8) yes . .
P(5) F(4) 1.565(6) yes . .
P(5) F(4) 1.565(6) yes . 4_555
N(1) C(1) 1.153(4) yes . .
N(1) C(11) 1.387(4) yes . .
C(11) C(12) 1.401(5) yes . .
C(11) C(16) 1.382(7) yes . .
C(12) C(13) 1.388(5) yes . .
C(12) C(17) 1.490(7) yes . .
C(13) C(14) 1.372(6) yes . .
C(14) C(15) 1.398(6) yes . .
C(14) C(18) 1.517(5) yes . .
C(15) C(16) 1.387(5) yes . .
C(16) C(19) 1.501(8) yes . .
C(101) C(102) 1.366(6) yes . .
C(101) C(106) 1.400(5) yes . .
C(102) C(103) 1.410(8) yes . .
C(103) C(104) 1.365(8) yes . .
C(104) C(105) 1.394(8) yes . .
C(105) C(106) 1.390(8) yes . .
C(107) C(108) 1.377(7) yes . .
C(107) C(112) 1.389(6) yes . .
C(108) C(109) 1.402(8) yes . .
C(109) C(110) 1.344(11) yes . .
C(110) C(111) 1.373(11) yes . .
C(111) C(112) 1.405(7) yes . .
C(113) C(114) 1.399(6) yes . .
C(113) C(118) 1.361(6) yes . .
C(114) C(115) 1.395(6) yes . .
C(115) C(116) 1.379(9) yes . .
C(116) C(117) 1.346(8) yes . .
C(117) C(118) 1.390(6) yes . .
C(119) C(120) 1.386(5) yes . .
C(119) C(124) 1.411(5) yes . .
C(120) C(121) 1.385(6) yes . .
C(121) C(122) 1.372(6) yes . .
C(122) C(123) 1.381(6) yes . .
C(123) C(124) 1.382(6) yes . .
C(125) C(126) 1.366(7) yes . .
C(125) C(130) 1.404(5) yes . .
C(126) C(127) 1.424(8) yes . .
C(127) C(128) 1.364(8) yes . .
C(128) C(129) 1.365(10) yes . .
C(129) C(130) 1.392(6) yes . .
C(131) C(132) 1.386(6) yes . .
C(131) C(136) 1.390(4) yes . .
C(132) C(133) 1.409(7) yes . .
C(133) C(134) 1.372(6) yes . .
C(134) C(135) 1.363(8) yes . .
C(135) C(136) 1.397(6) yes . .
C(2) H(42) 0.956 no . .
C(2) H(43) 0.953 no . .
C(3) H(46) 0.949 no . .
C(3) H(47) 0.954 no . .
C(4) H(44) 0.955 no . .
C(4) H(45) 0.951 no . .
C(5) H(48) 0.947 no . .
C(5) H(49) 0.958 no . .
C(13) H(1) 0.957 no . .
C(15) H(2) 0.954 no . .
C(17) H(3) 0.953 no . .
C(17) H(4) 0.948 no . .
C(17) H(5) 0.968 no . .
C(18) H(6) 0.947 no . .
C(18) H(7) 0.947 no . .
C(18) H(8) 0.958 no . .
C(19) H(9) 0.934 no . .
C(19) H(10) 0.967 no . .
C(19) H(11) 0.962 no . .
C(102) H(12) 0.956 no . .
C(103) H(13) 0.955 no . .
C(104) H(14) 0.967 no . .
C(105) H(15) 0.957 no . .
C(106) H(16) 0.958 no . .
C(108) H(17) 0.950 no . .
C(109) H(18) 0.958 no . .
C(110) H(19) 0.949 no . .
C(111) H(20) 0.974 no . .
C(112) H(21) 0.967 no . .
C(114) H(22) 0.960 no . .
C(115) H(23) 0.950 no . .
C(116) H(24) 0.952 no . .
C(117) H(25) 0.961 no . .
C(118) H(26) 0.949 no . .
C(120) H(27) 0.955 no . .
C(121) H(28) 0.954 no . .
C(122) H(29) 0.959 no . .
C(123) H(30) 0.960 no . .
C(124) H(31) 0.956 no . .
C(126) H(32) 0.963 no . .
C(127) H(33) 0.953 no . .
C(128) H(34) 0.960 no . .
C(129) H(35) 0.949 no . .
C(130) H(36) 0.959 no . .
C(132) H(37) 0.957 no . .
C(133) H(38) 0.962 no . .
C(134) H(39) 0.952 no . .
C(135) H(40) 0.959 no . .
C(136) H(41) 0.956 no . .
C(201) H(50) 0.972 no . .
C(201) H(51) 0.946 no . .

loop_
_platon_squeeze_void_nr
_platon_squeeze_void_average_x
_platon_squeeze_void_average_y
_platon_squeeze_void_average_z
_platon_squeeze_void_volume
_platon_squeeze_void_count_electrons
_platon_squeeze_void_content
1 0.353 0.250 0.897 379 32 ' '
2 0.275 0.750 0.540 10 0 ' '
3 0.647 0.750 0.103 379 32 ' '
4 0.724 0.250 0.459 10 0 ' '
